data_4322606
loop_
_publ_author_name
'Chellamma Sudha'
'Sisir K. Mandal'
'Akhil R. Chakravarty'

_publ_section_title
;
 Synthesis, X-ray Structures, and Spectroscopic and Electrochemical
 Properties of (\m-Oxo)bis(\m-carboxylato)diruthenium Complexes Having Six
 Imidazole Bases as Terminal Ligands
;
_journal_name_full 'Inorganic Chemistry'
_journal_page_first 270
_journal_page_last 278
_journal_paper_doi 10.1021/ic970390z
_journal_volume 37
_journal_year 1998
_chemical_compound_source synthesis
_chemical_formula_sum 'C28 H42 Cl2 N12 O13 Ru2'
_chemical_formula_weight 1027
_chemical_melting_point ?
_chemical_name_systematic '(mu-oxo)bis(mu-acetato)hexa(1-methylimidazole) diruthenium(III) diperchlorate'
_space_group_IT_number 19
_symmetry_cell_setting orthorhombic
_symmetry_space_group_name_Hall 'P 2ac 2ab'
_symmetry_space_group_name_H-M 'P 21 21 21'
_atom_sites_solution_hydrogens geom
_atom_sites_solution_primary patterson
_atom_sites_solution_secondary difmap
_audit_creation_method PARSTCIF
_cell_angle_alpha 90.00(0)
_cell_angle_beta 90.00(0)
_cell_angle_gamma 90.00(0)
_cell_formula_units_Z 4.00
_cell_length_a 7.659(3)
_cell_length_b 22.366(3)
_cell_length_c 23.688(2)
_cell_measurement_radiation MoK/a
_cell_measurement_reflns_used 25
_cell_measurement_temperature 290
_cell_measurement_theta_max 14
_cell_measurement_theta_min 8
_cell_measurement_wavelength 0.7107
_cell_volume 4057.8(17)
_computing_cell_refinement local
_computing_data_collection 'ENRAF-NONIUS CAD4'
_computing_data_reduction local
_computing_molecular_graphics 'ORTEP II'
_computing_publication_material ' PARST (Nardelli, 1983, 1995); PARSTCIF (Nardelli, 1991)'
_computing_structure_refinement SHELX-76
_computing_structure_solution SHELXS-86
_diffrn_ambient_temperature 290
_diffrn_measurement_device_type 'Enraf-Nonius CAD4 diffractometer'
_diffrn_measurement_method w-2\q
_diffrn_radiation_monochromator graphite
_diffrn_radiation_source 'fine-focus seaaled tube'
_diffrn_radiation_type MoK\a
_diffrn_radiation_wavelength .7107
_diffrn_reflns_limit_h_max 8
_diffrn_reflns_limit_h_min 0
_diffrn_reflns_limit_k_max 24
_diffrn_reflns_limit_k_min 0
_diffrn_reflns_limit_l_max 25
_diffrn_reflns_limit_l_min 0
_diffrn_reflns_theta_max 22.5
_diffrn_reflns_theta_min 2
_diffrn_standards_decay_% <1
_diffrn_standards_interval_count 100
_diffrn_standards_interval_time 3600
_diffrn_standards_number 3
_exptl_absorpt_coefficient_mu .934
_exptl_absorpt_correction_T_max 0.99
_exptl_absorpt_correction_T_min 0.94
_exptl_absorpt_correction_type psi-scan
_exptl_crystal_colour blue
_exptl_crystal_density_diffrn 1.6823
_exptl_crystal_density_meas ?
_exptl_crystal_F_000 2080.0
_exptl_crystal_size_max 0.4
_exptl_crystal_size_mid 0.12
_exptl_crystal_size_min 0.04
_refine_ls_extinction_method none
_refine_ls_hydrogen_treatment constr
_refine_ls_matrix_type full
_refine_ls_number_parameters 612
_refine_ls_number_reflns 2669
_refine_ls_R_factor_gt 0.0475
_refine_ls_shift/su_max -0.012
_refine_ls_structure_factor_coef Fsqd
_refine_ls_wR_factor_ref 0.0467
_reflns_number_gt 2669
_reflns_number_total 3068
_reflns_threshold_expression >2sigma(F)
_cod_data_source_file ic970390z.cif
_cod_data_source_block (I)
_cod_depositor_comments
;
 Changing the _atom_site_occupancy data item value from '.' to '1'
 for all fully occupied atom sites.

 Antanas Vaitkus,
 2017-02-19

The following automatic conversions were performed:

'_chemical_melting_point' value 'not measured' was changed to '?' -
the value is undefined or not given.

Automatic conversion script
Id: cif_fix_values 1673 2011-04-08 12:14:43Z adriana 

The following automatic conversions were performed:

'_exptl_crystal_density_meas' value 'not measured' was changed to '?'
- the value is perceived as not measured.

Automatic conversion script
Id: cif_fix_values 3008 2015-01-20 13:52:24Z robertas 
;
_cod_original_cell_volume 4058.(2)
_cod_original_formula_sum 'C28 H42 O13 N12 Cl2 Ru2 '
_cod_database_code 4322606

loop_
_symmetry_equiv_pos_as_xyz
x,y,z
-x,y+1/2,-z+1/2
x+1/2,-y+1/2,-z
-x+1/2,-y,z+1/2

loop_
_atom_site_label
_atom_site_fract_x
_atom_site_fract_y
_atom_site_fract_z
_atom_site_U_iso_or_equiv
_atom_site_adp_type
_atom_site_type_symbol
_atom_site_calc_flag
_atom_site_occupancy
_atom_site_disorder_group
Ru1 .1398(1) .88287(3) .84789(3) .0343(2) Uani Ru . 1 .
Ru2 .1023(1) 1.01328(3) .90869(3) .0337(2) Uani Ru . 1 .
O1 .2366(8) .9485(3) .8845(3) .0346(20) Uani O . 1 .
O2 .0181(9) .9346(3) .7878(3) .0411(24) Uani O . 1 .
O3 -.0561(9) 1.0166(3) .8367(3) .0456(24) Uani O . 1 .
O4 -.0872(9) .8798(3) .8952(3) .0472(23) Uani O . 1 .
O5 -.0809(10) .9620(3) .9496(3) .0468(25) Uani O . 1 .
C1 -.0546(13) .9845(5) .7924(4) .0464(38) Uani C . 1 .
C2 -.1445(21) 1.0081(5) .7418(5) .0755(55) Uani C . 1 .
C3 -.1421(14) .9123(5) .9351(4) .0425(40) Uani C . 1 .
C4 -.3030(16) .8907(5) .9652(5) .0590(41) Uani C . 1 .
N1 .3522(12) .8809(4) .7949(4) .0370(31) Uani N . 1 .
N2 .5050(14) .8885(5) .7174(4) .0495(38) Uani N . 1 .
C5 .3469(16) .8925(5) .7412(5) .0445(42) Uani C . 1 .
C6 .5235(16) .8704(7) .8086(6) .0578(51) Uani C . 1 .
C7 .6184(18) .8743(6) .7588(6) .0627(50) Uani C . 1 .
C8 .5491(20) .9014(7) .6581(6) .0707(55) Uani C . 1 .
N3 .0376(12) .8034(4) .8083(4) .0402(32) Uani N . 1 .
N4 .0257(15) .7184(5) .7612(5) .0537(40) Uani N . 1 .
C9 .1173(19) .7688(5) .7702(5) .0539(46) Uani C . 1 .
C10 -.1097(19) .7717(5) .8240(5) .0510(39) Uani C . 1 .
C11 -.1132(23) .7210(6) .7951(6) .0623(54) Uani C . 1 .
C12 .0694(23) .6704(6) .7221(7) .0795(61) Uani C . 1 .
N5 .2585(13) .8298(4) .9090(4) .0432(34) Uani N . 1 .
N6 .3486(15) .8017(5) .9915(4) .0534(37) Uani N . 1 .
C13 .2699(17) .8457(5) .9621(5) .0497(49) Uani C . 1 .
C14 .3296(19) .7738(6) .9030(6) .0621(53) Uani C . 1 .
C15 .3870(23) .7567(6) .9551(7) .0722(59) Uani C . 1 .
C16 .3874(25) .8039(8) 1.0511(6) .0885(68) Uani C . 1 .
N7 .2511(13) 1.0145(4) .9808(4) .0413(33) Uani N . 1 .
N8 .4750(13) 1.0168(5) 1.0375(4) .0488(37) Uani N . 1 .
C17 .4183(18) 1.0257(5) .9854(5) .0459(47) Uani C . 1 .
C18 .2007(17) .9972(7) 1.0337(5) .0563(55) Uani C . 1 .
C19 .3360(21) .9999(6) 1.0699(6) .0649(51) Uani C . 1 .
C20 .6520(20) 1.0267(7) 1.0585(6) .0739(57) Uani C . 1 .
N9 -.0432(12) 1.0878(4) .9384(4) .0387(34) Uani N . 1 .
N10 -.1267(16) 1.1647(4) .9895(4) .0558(39) Uani N . 1 .
C21 -.0037(17) 1.1245(6) .9816(5) .0462(44) Uani C . 1 .
C22 -.2046(17) 1.1075(6) .9202(5) .0507(44) Uani C . 1 .
C23 -.2579(17) 1.1522(6) .9522(6) .0596(52) Uani C . 1 .
C24 -.1226(25) 1.2126(5) 1.0318(5) .0668(58) Uani C . 1 .
N11 .2738(13) 1.0712(4) .8682(4) .0398(31) Uani N . 1 .
N12 .3844(14) 1.1505(4) .8287(4) .0472(35) Uani N . 1 .
C25 .2820(16) 1.1291(5) .8698(5) .0456(43) Uani C . 1 .
C26 .3746(22) 1.0547(6) .8225(6) .0684(52) Uani C . 1 .
C27 .4419(22) 1.1024(6) .7989(6) .0685(58) Uani C . 1 .
C28 .4275(21) 1.2145(6) .8201(6) .0677(52) Uani C . 1 .
Cl1 .5643(7) .1115(2) .6380(2) .0813(17) Uani Cl . 1 .
Cl2 .4152(6) .1867(2) .1096(2) .0721(14) Uani Cl . 1 .
O6 .5252(18) .2360(7) .1088(7) .1351(71) Uani O . 1 .
O7 .3980(26) .1656(5) .0555(5) .1287(68) Uani O . 1 .
O8 .4825(19) .1434(7) .1436(6) .1416(73) Uani O . 1 .
O9 .2553(17) .2049(6) .1329(6) .1192(60) Uani O . 1 .
O10 .5277(26) .0575(6) .6565(6) .1480(80) Uani O . 1 .
O11 .5547(30) .1551(6) .6752(6) .1694(95) Uani O . 1 .
O12 .4999(26) .1263(6) .5867(6) .1576(76) Uani O . 1 .
O13 .7545(33) .1083(11) .6305(13) .258(16) Uani O . 1 .
H1 -.19700(0) 1.05070(0) .75150(0) .1000(0) Uiso H calc 1 .
H2 -.24040(0) .97740(0) .72800(0) .1000(0) Uiso H calc 1 .
H3 -.04440(0) 1.01320(0) .70840(0) .1000(0) Uiso H calc 1 .
H4 -.34100(0) .92240(0) .99680(0) .1000(0) Uiso H calc 1 .
H5 -.28170(0) .84780(0) .98250(0) .1000(0) Uiso H calc 1 .
H6 -.41030(0) .88790(0) .93370(0) .1000(0) Uiso H calc 1 .
H7 .22840(0) .90280(0) .71720(0) .1000(0) Uiso H calc 1 .
H8 .68920(0) .89430(0) .65290(0) .1000(0) Uiso H calc 1 .
H9 .51520(0) .94570(0) .64760(0) .1000(0) Uiso H calc 1 .
H10 .48060(0) .86960(0) .63170(0) .1000(0) Uiso H calc 1 .
H11 .75800(0) .87390(0) .74670(0) .1000(0) Uiso H calc 1 .
H12 .56470(0) .83550(0) .84260(0) .1000(0) Uiso H calc 1 .
H13 .23610(0) .77930(0) .74810(0) .1000(0) Uiso H calc 1 .
H14 -.02120(0) .63480(0) .72380(0) .1000(0) Uiso H calc 1 .
H15 .20150(0) .65260(0) .73230(0) .1000(0) Uiso H calc 1 .
H16 .07750(0) .68810(0) .67920(0) .1000(0) Uiso H calc 1 .
H17 -.20900(0) .68540(0) .80140(0) .1000(0) Uiso H calc 1 .
H18 -.21110(0) .78760(0) .85250(0) .1000(0) Uiso H calc 1 .
H19 .23910(0) .88770(0) .97920(0) .1000(0) Uiso H calc 1 .
H20 .45070(0) .76290(0) 1.06390(0) .1000(0) Uiso H calc 1 .
H21 .26390(0) .80770(0) 1.07430(0) .1000(0) Uiso H calc 1 .
H22 .46750(0) .84150(0) 1.06040(0) .1000(0) Uiso H calc 1 .
H23 .35230(0) .71660(0) .96050(0) .1000(0) Uiso H calc 1 .
H24 .39890(0) .78340(0) .86030(0) .1000(0) Uiso H calc 1 .
H25 .46950(0) 1.06020(0) .95800(0) .1000(0) Uiso H calc 1 .
H26 .65800(0) 1.01570(0) 1.10230(0) .1000(0) Uiso H calc 1 .
H27 .68620(0) 1.07310(0) 1.05210(0) .1000(0) Uiso H calc 1 .
H28 .74000(0) .99870(0) 1.03470(0) .1000(0) Uiso H calc 1 .
H29 .37940(0) .96210(0) 1.10240(0) .1000(0) Uiso H calc 1 .
H30 .06980(0) .98120(0) 1.04710(0) .1000(0) Uiso H calc 1 .
H31 .07080(0) 1.11210(0) 1.01660(0) .1000(0) Uiso H calc 1 .
H32 -.23480(0) 1.24070(0) 1.02890(0) .1000(0) Uiso H calc 1 .
H33 -.00500(0) 1.24070(0) 1.02440(0) .1000(0) Uiso H calc 1 .
H34 -.11120(0) 1.19370(0) 1.07330(0) .1000(0) Uiso H calc 1 .
H35 -.36350(0) 1.18460(0) .94360(0) .1000(0) Uiso H calc 1 .
H36 -.26390(0) 1.08480(0) .88230(0) .1000(0) Uiso H calc 1 .
H37 .21160(0) 1.15610(0) .89140(0) .1000(0) Uiso H calc 1 .
H38 .51350(0) 1.22150(0) .78510(0) .1000(0) Uiso H calc 1 .
H39 .49460(0) 1.23250(0) .85860(0) .1000(0) Uiso H calc 1 .
H40 .31030(0) 1.24130(0) .81470(0) .1000(0) Uiso H calc 1 .
H41 .52400(0) 1.10290(0) .76240(0) .1000(0) Uiso H calc 1 .
H42 .39830(0) 1.01020(0) .80870(0) .1000(0) Uiso H calc 1 .

loop_
_atom_site_aniso_label
_atom_site_aniso_U_11
_atom_site_aniso_U_22
_atom_site_aniso_U_33
_atom_site_aniso_U_23
_atom_site_aniso_U_13
_atom_site_aniso_U_12
Ru1 .0282(4) .0353(4) .0396(4) -.0051(4) .0005(4) -.0001(4)
Ru2 .0290(4) .0358(4) .0363(4) -.0060(4) .0006(4) -.0021(4)
O1 .0242(36) .0408(38) .0389(36) -.0059(31) .0026(32) .0014(32)
O2 .0410(44) .0469(43) .0354(38) -.0079(33) .0083(36) -.0016(38)
O3 .0384(40) .0434(38) .0550(45) -.0035(37) -.0115(35) .0051(37)
O4 .0316(38) .0568(43) .0531(42) -.0173(38) .0121(37) -.0070(39)
O5 .0493(48) .0481(42) .0429(39) -.0073(33) .0172(38) -.0082(39)
C1 .0315(60) .0615(72) .0462(64) -.0195(63) -.0142(51) -.0010(62)
C2 .110(12) .062(7) .054(7) -.005(6) -.036(8) .025(9)
C3 .0260(59) .0481(63) .0535(65) -.0020(56) -.0028(56) .0071(57)
C4 .0577(77) .0620(75) .0573(70) -.0160(62) .0231(64) -.0172(67)
N1 .0386(56) .0389(47) .0334(50) -.0104(42) .0055(47) .0037(52)
N2 .0452(66) .0643(69) .0390(55) -.0021(53) .0153(56) -.0050(62)
C5 .0356(70) .0598(78) .0382(68) -.0128(60) .0010(59) .0029(65)
C6 .025(7) .082(10) .066(9) .009(8) -.005(7) -.003(7)
C7 .0377(78) .0721(92) .0784(94) .0127(76) .0086(88) -.0158(84)
C8 .065(10) .093(11) .054(8) -.007(8) .025(8) -.021(8)
N3 .0356(59) .0356(52) .0495(57) -.0088(46) .0003(49) .0040(49)
N4 .0453(70) .0501(65) .0658(72) -.0076(57) .0033(61) -.0021(58)
C9 .0464(81) .0428(68) .0725(85) -.0161(63) .0028(79) -.0026(75)
C10 .0488(82) .0492(70) .0550(73) -.0037(61) -.0077(72) .0032(74)
C11 .080(11) .048(8) .059(8) -.010(7) -.021(10) -.026(9)
C12 .083(12) .065(9) .090(11) -.044(8) .008(10) -.002(9)
N5 .0437(59) .0414(53) .0446(60) .0036(48) -.0037(56) .0086(48)
N6 .0396(64) .0743(75) .0464(61) .0194(60) .0060(55) -.0102(64)
C13 .0496(82) .0550(80) .0445(77) -.0004(65) .0033(68) -.0019(73)
C14 .0657(96) .0501(77) .0705(95) .0180(71) .0072(87) .0042(74)
C15 .064(10) .042(8) .110(12) .019(9) .003(11) -.012(9)
C16 .073(12) .122(13) .071(10) .028(10) .006(11) .008(12)
N7 .0405(61) .0384(51) .0450(59) -.0076(49) .0026(49) -.0075(54)
N8 .0424(61) .0562(66) .0478(63) -.0110(56) -.0096(55) .0001(59)
C17 .0472(84) .0415(73) .0489(76) -.0066(55) -.0026(66) -.0035(65)
C18 .042(8) .080(10) .047(8) .008(7) .006(7) -.005(8)
C19 .067(10) .080(10) .048(7) -.008(7) -.017(8) -.001(9)
C20 .046(8) .098(11) .078(10) -.011(9) -.013(8) .002(9)
N9 .0286(57) .0479(57) .0396(55) -.0015(49) .0020(46) -.0002(47)
N10 .0563(73) .0400(55) .0712(72) -.0148(51) .0188(73) -.0002(65)
C21 .0522(81) .0439(73) .0425(69) -.0004(59) .0091(64) .0028(74)
C22 .0452(76) .0507(78) .0561(79) -.0005(67) -.0014(66) -.0043(66)
C23 .0413(81) .0584(86) .0791(98) -.0198(79) -.0049(80) .0317(75)
C24 .097(12) .043(7) .060(8) -.009(6) .023(10) .008(9)
N11 .0338(54) .0380(55) .0475(58) .0049(42) .0048(48) -.0122(46)
N12 .0389(61) .0569(62) .0457(56) -.0027(49) -.0046(56) -.0072(60)
C25 .0417(71) .0391(75) .0560(77) .0049(56) .0104(66) -.0081(62)
C26 .071(11) .066(9) .068(9) .004(7) .041(9) -.012(9)
C27 .086(12) .064(9) .055(8) -.006(7) .027(9) -.018(9)
C28 .070(11) .046(8) .086(10) .015(7) -.008(9) -.027(8)
Cl1 .1219(38) .0659(24) .0560(22) .0028(20) -.0206(24) .0051(27)
Cl2 .0597(24) .0769(24) .0797(26) .0033(21) .0181(22) .0112(22)
O6 .093(10) .136(12) .176(14) -.033(11) .041(11) -.045(9)
O7 .201(17) .124(10) .061(7) -.015(7) -.010(11) .002(13)
O8 .137(13) .172(13) .115(10) .042(10) .018(10) .097(11)
O9 .081(9) .115(10) .161(13) .015(9) .016(9) .029(8)
O10 .226(20) .086(9) .131(11) .034(8) -.055(13) -.031(11)
O11 .296(26) .098(10) .114(10) -.017(8) .096(14) -.052(13)
O12 .228(19) .132(11) .113(10) .049(9) -.080(12) -.046(13)
O13 .186(22) .263(28) .326(33) .007(25) -.009(25) .099(21)

loop_
_atom_type_symbol
_atom_type_number_in_cell
_atom_type_description
_atom_type_scat_dispersion_real
_atom_type_scat_dispersion_imag
_atom_type_scat_source
Ru 8 'Ruthenium   ' -1.2594 .8363 'Int. Tab. C, 4.2.6.8, 6.1.1.4'
'O ' 52 'Oxygen      ' .0106 .0060 'Int. Tab. C, 4.2.6.8, 6.1.1.4'
'C ' 112 'Carbon      ' .0033 .0016 'Int. Tab. C, 4.2.6.8, 6.1.1.4'
'N ' 48 'Nitrogen    ' .0061 .0033 'Int. Tab. C, 4.2.6.8, 6.1.1.4'
Cl 8 'Chlorine    ' .1484 .1585 'Int. Tab. C, 4.2.6.8, 6.1.1.4'
'H ' 168 'Hydrogen    ' .0000 .0000 'Int. Tab. C, 4.2.6.8, 6.1.1.4'

loop_
_geom_angle_atom_site_label_1
_geom_angle_atom_site_label_2
_geom_angle_atom_site_label_3
_geom_angle
_geom_angle_site_symmetry_1
_geom_angle_site_symmetry_2
_geom_angle_site_symmetry_3
_geom_angle_publ_flag
Ru2 Ru1 O1 28.9(2) . . . no
Ru2 Ru1 O2 76.3(2) . . . no
Ru2 Ru1 O4 73.6(2) . . . no
Ru2 Ru1 N1 111.0(3) . . . no
Ru2 Ru1 N3 153.6(2) . . . no
Ru2 Ru1 N5 103.9(3) . . . no
O1 Ru1 O2 93.4(3) . . . yes
O1 Ru1 O4 96.2(3) . . . yes
O1 Ru1 N1 89.2(3) . . . yes
O1 Ru1 N3 176.6(3) . . . yes
O1 Ru1 N5 87.2(3) . . . yes
O2 Ru1 O4 90.7(3) . . . yes
O2 Ru1 N1 87.0(3) . . . yes
O2 Ru1 N3 89.9(3) . . . yes
O2 Ru1 N5 179.0(3) . . . yes
O4 Ru1 N1 174.2(3) . . . yes
O4 Ru1 N3 84.5(3) . . . yes
O4 Ru1 N5 88.4(3) . . . yes
N1 Ru1 N3 90.2(3) . . . yes
N1 Ru1 N5 93.8(4) . . . yes
N3 Ru1 N5 89.5(3) . . . yes
Ru1 Ru2 O1 28.7(2) . . . no
Ru1 Ru2 O3 73.9(2) . . . no
Ru1 Ru2 O5 76.7(2) . . . no
Ru1 Ru2 N7 109.3(3) . . . no
Ru1 Ru2 N9 153.2(3) . . . no
Ru1 Ru2 N11 107.3(3) . . . no
O1 Ru2 O3 95.6(3) . . . yes
O1 Ru2 O5 95.0(3) . . . yes
O1 Ru2 N7 87.7(3) . . . yes
O1 Ru2 N9 177.9(3) . . . yes
O1 Ru2 N11 89.7(3) . . . yes
O3 Ru2 O5 90.5(3) . . . yes
O3 Ru2 N7 176.7(3) . . . yes
O3 Ru2 N9 86.4(3) . . . yes
O3 Ru2 N11 88.2(3) . . . yes
O5 Ru2 N7 89.7(3) . . . yes
O5 Ru2 N9 85.6(3) . . . yes
O5 Ru2 N11 175.2(3) . . . yes
N7 Ru2 N9 90.3(4) . . . yes
N7 Ru2 N11 91.4(4) . . . yes
N9 Ru2 N11 89.7(4) . . . yes
Ru1 O1 Ru2 122.4(4) . . . yes
Ru1 O2 C1 130.0(7) . . . no
Ru2 O3 C1 130.3(6) . . . no
Ru1 O4 C3 131.7(7) . . . no
Ru2 O5 C3 128.4(7) . . . no
O2 C1 O3 125(1) . . . no
O2 C1 C2 117.0(9) . . . no
O3 C1 C2 117.6(9) . . . no
C1 C2 H1 109(1) . . . no
C1 C2 H2 110(1) . . . no
C1 C2 H3 107.1(9) . . . no
H1 C2 H2 113(1) . . . no
H1 C2 H3 109(1) . . . no
H2 C2 H3 109(1) . . . no
O4 C3 O5 126(1) . . . no
O4 C3 C4 116.3(9) . . . no
O5 C3 C4 117(1) . . . no
C3 C4 H4 110(1) . . . no
C3 C4 H5 110(1) . . . no
C3 C4 H6 108(1) . . . no
H4 C4 H5 112(1) . . . no
H4 C4 H6 108(1) . . . no
H5 C4 H6 109(1) . . . no
Ru1 N1 C5 124.7(8) . . . no
Ru1 N1 C6 128.1(8) . . . no
C5 N1 C6 107(1) . . . no
C5 N2 C7 107(1) . . . no
C5 N2 C8 127(1) . . . no
C7 N2 C8 126(1) . . . no
N1 C5 N2 112(1) . . . no
N1 C5 H7 125(1) . . . no
N2 C5 H7 123(1) . . . no
N1 C6 C7 107(1) . . . no
N1 C6 H12 123(1) . . . no
C7 C6 H12 119(1) . . . no
N2 C7 C6 107(1) . . . no
N2 C7 H11 116(1) . . . no
C6 C7 H11 136(1) . . . no
N2 C8 H8 108(1) . . . no
N2 C8 H9 111(1) . . . no
N2 C8 H10 108(1) . . . no
H8 C8 H9 111(1) . . . no
H8 C8 H10 108(1) . . . no
H9 C8 H10 111(1) . . . no
Ru1 N3 C9 127.2(8) . . . no
Ru1 N3 C10 127.0(8) . . . no
C9 N3 C10 105(1) . . . no
C9 N4 C11 107(1) . . . no
C9 N4 C12 127(1) . . . no
C11 N4 C12 127(1) . . . no
N3 C9 N4 111(1) . . . no
N3 C9 H13 126(1) . . . no
N4 C9 H13 123(1) . . . no
N3 C10 C11 108(1) . . . no
N3 C10 H18 126(1) . . . no
C11 C10 H18 126(1) . . . no
N4 C11 C10 109(1) . . . no
N4 C11 H17 126(1) . . . no
C10 C11 H17 125(1) . . . no
N4 C12 H14 112(1) . . . no
N4 C12 H15 110(1) . . . no
N4 C12 H16 110(1) . . . no
H14 C12 H15 109(1) . . . no
H14 C12 H16 110(1) . . . no
H15 C12 H16 106(1) . . . no
Ru1 N5 C13 122.8(8) . . . no
Ru1 N5 C14 128.4(8) . . . no
C13 N5 C14 109(1) . . . no
C13 N6 C15 108(1) . . . no
C13 N6 C16 125(1) . . . no
C15 N6 C16 127(1) . . . no
N5 C13 N6 109(1) . . . no
N5 C13 H19 127(1) . . . no
N6 C13 H19 124(1) . . . no
N5 C14 C15 107(1) . . . no
N5 C14 H24 96(1) . . . no
C15 C14 H24 134(1) . . . no
N6 C15 C14 107(1) . . . no
N6 C15 H23 124(1) . . . no
C14 C15 H23 107(1) . . . no
N6 C16 H20 110(1) . . . no
N6 C16 H21 108(1) . . . no
N6 C16 H22 110(1) . . . no
H20 C16 H21 108(2) . . . no
H20 C16 H22 111(2) . . . no
H21 C16 H22 109(2) . . . no
Ru2 N7 C17 127.9(9) . . . no
Ru2 N7 C18 127.0(8) . . . no
C17 N7 C18 105(1) . . . no
C17 N8 C19 108(1) . . . no
C17 N8 C20 127(1) . . . no
C19 N8 C20 125(1) . . . no
N7 C17 N8 112(1) . . . no
N7 C17 H25 116(1) . . . no
N8 C17 H25 123(1) . . . no
N7 C18 C19 111(1) . . . no
N7 C18 H30 127(1) . . . no
C19 C18 H30 122(1) . . . no
N8 C19 C18 105(1) . . . no
N8 C19 H29 110(1) . . . no
C18 C19 H29 127(1) . . . no
N8 C20 H26 110(1) . . . no
N8 C20 H27 109(1) . . . no
N8 C20 H28 108(1) . . . no
H26 C20 H27 110(1) . . . no
H26 C20 H28 110(1) . . . no
H27 C20 H28 109(1) . . . no
Ru2 N9 C21 127.8(8) . . . no
Ru2 N9 C22 128.0(8) . . . no
C21 N9 C22 104(1) . . . no
C21 N10 C23 107(1) . . . no
C21 N10 C24 126(1) . . . no
C23 N10 C24 127(1) . . . no
N9 C21 N10 111(1) . . . no
N9 C21 H31 124(1) . . . no
N10 C21 H31 117(1) . . . no
N9 C22 C23 110(1) . . . no
N9 C22 H36 118(1) . . . no
C23 C22 H36 132(1) . . . no
N10 C23 C22 107(1) . . . no
N10 C23 H35 122(1) . . . no
C22 C23 H35 128(1) . . . no
N10 C24 H32 112(1) . . . no
N10 C24 H33 109(1) . . . no
N10 C24 H34 110(1) . . . no
H32 C24 H33 108(2) . . . no
H32 C24 H34 111(1) . . . no
H33 C24 H34 108(1) . . . no
Ru2 N11 C25 129.7(8) . . . no
Ru2 N11 C26 123.3(9) . . . no
C25 N11 C26 105(1) . . . no
C25 N12 C27 107(1) . . . no
C25 N12 C28 125(1) . . . no
C27 N12 C28 128(1) . . . no
N11 C25 N12 111(1) . . . no
N11 C25 H37 128(1) . . . no
N12 C25 H37 120(1) . . . no
N11 C26 C27 110(1) . . . no
N11 C26 H42 126(1) . . . no
C27 C26 H42 124(1) . . . no
N12 C27 C26 107(1) . . . no
N12 C27 H41 127(1) . . . no
C26 C27 H41 126(1) . . . no
N12 C28 H38 113(1) . . . no
N12 C28 H39 110(1) . . . no
N12 C28 H40 111(1) . . . no
H38 C28 H39 107(1) . . . no
H38 C28 H40 110(1) . . . no
H39 C28 H40 106(1) . . . no
O10 Cl1 O11 116.4(9) . . . no
O10 Cl1 O12 116.5(9) . . . no
O10 Cl1 O13 102(1) . . . no
O11 Cl1 O12 113.6(9) . . . no
O11 Cl1 O13 100(1) . . . no
O12 Cl1 O13 105(1) . . . no
O6 Cl2 O7 108.6(9) . . . no
O6 Cl2 O8 110(1) . . . no
O6 Cl2 O9 107.7(9) . . . no
O7 Cl2 O8 110.1(9) . . . no
O7 Cl2 O9 112.5(9) . . . no
O8 Cl2 O9 107.7(9) . . . no

loop_
_geom_bond_atom_site_label_1
_geom_bond_atom_site_label_2
_geom_bond_distance
_geom_bond_site_symmetry_1
_geom_bond_site_symmetry_2
_geom_bond_publ_flag
Ru1 Ru2 3.266(1) . . yes
Ru1 O1 1.859(7) . . yes
Ru1 O2 2.057(7) . . yes
Ru1 O4 2.069(7) . . yes
Ru1 N1 2.056(9) . . yes
Ru1 N3 2.157(9) . . yes
Ru1 N5 2.081(9) . . yes
Ru2 O1 1.867(7) . . yes
Ru2 O3 2.094(7) . . yes
Ru2 O5 2.055(7) . . yes
Ru2 N7 2.05(1) . . yes
Ru2 N9 2.125(9) . . yes
Ru2 N11 2.08(1) . . yes
O2 C1 1.25(1) . . no
O3 C1 1.27(1) . . no
O4 C3 1.26(1) . . no
O5 C3 1.25(1) . . no
C1 C2 1.48(1) . . no
C2 H1 1.06(1) . . no
C2 H2 1.06(1) . . no
C2 H3 1.11(1) . . no
C3 C4 1.50(1) . . no
C4 H4 1.07(1) . . no
C4 H5 1.06(1) . . no
C4 H6 1.11(1) . . no
N1 C5 1.30(1) . . no
N1 C6 1.37(1) . . no
N2 C5 1.34(1) . . no
N2 C7 1.35(1) . . no
N2 C8 1.47(1) . . no
C5 H7 1.10(1) . . no
C6 C7 1.39(2) . . no
C6 H12 1.17(1) . . no
C7 H11 1.11(1) . . no
C8 H8 1.09(1) . . no
C8 H9 1.05(1) . . no
C8 H10 1.08(1) . . no
N3 C9 1.34(1) . . no
N3 C10 1.38(1) . . no
N4 C9 1.34(1) . . no
N4 C11 1.33(2) . . no
N4 C12 1.46(1) . . no
C9 H13 1.08(1) . . no
C10 C11 1.32(1) . . no
C10 H18 1.09(1) . . no
C11 H17 1.09(1) . . no
C12 H14 1.06(1) . . no
C12 H15 1.11(1) . . no
C12 H16 1.09(1) . . no
N5 C13 1.31(1) . . no
N5 C14 1.37(1) . . no
N6 C13 1.35(1) . . no
N6 C15 1.36(1) . . no
N6 C16 1.44(1) . . no
C13 H19 1.05(1) . . no
C14 C15 1.36(2) . . no
C14 H24 1.16(1) . . no
C15 H23 .94(1) . . no
C16 H20 1.08(1) . . no
C16 H21 1.10(1) . . no
C16 H22 1.06(1) . . no
N7 C17 1.31(1) . . no
N7 C18 1.37(1) . . no
N8 C17 1.32(1) . . no
N8 C19 1.37(1) . . no
N8 C20 1.46(1) . . no
C17 H25 1.08(1) . . no
C18 C19 1.35(2) . . no
C18 H30 1.11(1) . . no
C19 H29 1.19(1) . . no
C20 H26 1.07(1) . . no
C20 H27 1.08(1) . . no
C20 H28 1.08(1) . . no
N9 C21 1.35(1) . . no
N9 C22 1.38(1) . . no
N10 C21 1.32(1) . . no
N10 C23 1.37(1) . . no
N10 C24 1.47(1) . . no
C21 H31 1.04(1) . . no
C22 C23 1.32(1) . . no
C22 H36 1.13(1) . . no
C23 H35 1.10(1) . . no
C24 H32 1.07(1) . . no
C24 H33 1.11(1) . . no
C24 H34 1.07(1) . . no
N11 C25 1.30(1) . . no
N11 C26 1.38(1) . . no
N12 C25 1.34(1) . . no
N12 C27 1.36(1) . . no
N12 C28 1.48(1) . . no
C25 H37 .96(1) . . no
C26 C27 1.31(2) . . no
C26 H42 1.06(1) . . no
C27 H41 1.07(1) . . no
C28 H38 1.07(1) . . no
C28 H39 1.12(1) . . no
C28 H40 1.09(1) . . no
Cl1 O10 1.32(1) . . no
Cl1 O11 1.32(1) . . no
Cl1 O12 1.35(1) . . no
Cl1 O13 1.47(2) . . no
Cl2 O6 1.39(1) . . no
Cl2 O7 1.37(1) . . no
Cl2 O8 1.36(1) . . no
Cl2 O9 1.40(1) . . no

loop_
_geom_hbond_atom_site_label_D
_geom_hbond_atom_site_label_H
_geom_hbond_atom_site_label_A
_geom_hbond_distance_DH
_geom_hbond_distance_HA
_geom_hbond_distance_DA
_geom_hbond_angle_DHA
_geom_hbond_site_symmetry_A
_geom_hbond_publ_flag
C27 H41 O11 1.07(1) 2.38(1) 3.27(2) 139.8(9) 1_565 ?

loop_
_geom_torsion_atom_site_label_1
_geom_torsion_atom_site_label_2
_geom_torsion_atom_site_label_3
_geom_torsion_atom_site_label_4
_geom_torsion
_geom_torsion_site_symmetry_1
_geom_torsion_site_symmetry_2
_geom_torsion_site_symmetry_3
_geom_torsion_site_symmetry_4
_geom_torsion_publ_flag
O1 Ru1 Ru2 O3 137.3(5) . . . . no
O1 Ru1 Ru2 O5 -128.3(5) . . . . no
O1 Ru1 Ru2 N7 -43.4(5) . . . . no
O1 Ru1 Ru2 N9 -178.2(7) . . . . no
O1 Ru1 Ru2 N11 54.4(5) . . . . no
O2 Ru1 Ru2 O1 -124.7(5) . . . . no
O2 Ru1 Ru2 O3 12.6(3) . . . . no
O2 Ru1 Ru2 O5 107.0(3) . . . . no
O2 Ru1 Ru2 N7 -168.1(3) . . . . no
O2 Ru1 Ru2 N9 57.1(6) . . . . no
O2 Ru1 Ru2 N11 -70.3(3) . . . . no
O4 Ru1 Ru2 O1 140.4(5) . . . . no
O4 Ru1 Ru2 O3 -82.3(3) . . . . no
O4 Ru1 Ru2 O5 12.1(3) . . . . no
O4 Ru1 Ru2 N7 96.9(3) . . . . no
O4 Ru1 Ru2 N9 -37.8(6) . . . . no
O4 Ru1 Ru2 N11 -165.2(3) . . . . no
N1 Ru1 Ru2 O1 -43.4(5) . . . . no
N1 Ru1 Ru2 O3 93.9(3) . . . . no
N1 Ru1 Ru2 O5 -171.7(3) . . . . no
N1 Ru1 Ru2 N7 -86.8(4) . . . . no
N1 Ru1 Ru2 N9 138.4(6) . . . . no
N1 Ru1 Ru2 N11 11.0(4) . . . . no
N3 Ru1 Ru2 O1 175.1(7) . . . . no
N3 Ru1 Ru2 O3 -47.7(6) . . . . no
N3 Ru1 Ru2 O5 46.7(6) . . . . no
N3 Ru1 Ru2 N7 131.6(6) . . . . no
N3 Ru1 Ru2 N9 -3.2(8) . . . . no
N3 Ru1 Ru2 N11 -130.5(6) . . . . no
N5 Ru1 Ru2 O1 56.3(5) . . . . no
N5 Ru1 Ru2 O3 -166.4(3) . . . . no
N5 Ru1 Ru2 O5 -72.0(3) . . . . no
N5 Ru1 Ru2 N7 12.9(4) . . . . no
N5 Ru1 Ru2 N9 -121.9(6) . . . . no
N5 Ru1 Ru2 N11 110.8(4) . . . . no
O2 Ru1 O1 Ru2 53.2(4) . . . . no
O4 Ru1 O1 Ru2 -38.0(4) . . . . no
N1 Ru1 O1 Ru2 140.1(5) . . . . no
N3 Ru1 O1 Ru2 -139(5) . . . . no
N5 Ru1 O1 Ru2 -126.0(5) . . . . no
Ru2 Ru1 O2 C1 -14.3(8) . . . . no
O1 Ru1 O2 C1 -37.7(9) . . . . no
O4 Ru1 O2 C1 58.6(9) . . . . no
N1 Ru1 O2 C1 -126.7(9) . . . . no
N3 Ru1 O2 C1 143.0(9) . . . . no
N5 Ru1 O2 C1 89(*) . . . . no
Ru2 Ru1 O4 C3 -17.2(8) . . . . no
O1 Ru1 O4 C3 .9(9) . . . . no
O2 Ru1 O4 C3 -92.7(9) . . . . no
N1 Ru1 O4 C3 -159(3) . . . . no
N3 Ru1 O4 C3 177.5(9) . . . . no
N5 Ru1 O4 C3 87.9(9) . . . . no
Ru2 Ru1 N1 C5 -93.5(9) . . . . no
Ru2 Ru1 N1 C6 83(1) . . . . no
O1 Ru1 N1 C5 -112.9(9) . . . . no
O1 Ru1 N1 C6 64(1) . . . . no
O2 Ru1 N1 C5 -19.4(9) . . . . no
O2 Ru1 N1 C6 157(1) . . . . no
O4 Ru1 N1 C5 48(4) . . . . no
O4 Ru1 N1 C6 -135(3) . . . . no
N3 Ru1 N1 C5 70.5(9) . . . . no
N3 Ru1 N1 C6 -112(1) . . . . no
N5 Ru1 N1 C5 160.0(9) . . . . no
N5 Ru1 N1 C6 -22(1) . . . . no
Ru2 Ru1 N3 C9 152.3(8) . . . . no
Ru2 Ru1 N3 C10 -39(1) . . . . no
O1 Ru1 N3 C9 -71(6) . . . . no
O1 Ru1 N3 C10 95(5) . . . . no
O2 Ru1 N3 C9 95(1) . . . . no
O2 Ru1 N3 C10 -97.6(9) . . . . no
O4 Ru1 N3 C9 -173(1) . . . . no
O4 Ru1 N3 C10 -6.9(9) . . . . no
N1 Ru1 N3 C9 8(1) . . . . no
N1 Ru1 N3 C10 175(1) . . . . no
N5 Ru1 N3 C9 -85(1) . . . . no
N5 Ru1 N3 C10 82(1) . . . . no
Ru2 Ru1 N5 C13 14(1) . . . . no
Ru2 Ru1 N5 C14 -168(1) . . . . no
O1 Ru1 N5 C13 37.9(9) . . . . no
O1 Ru1 N5 C14 -144(1) . . . . no
O2 Ru1 N5 C13 -88(*) . . . . no
O2 Ru1 N5 C14 88(*) . . . . no
O4 Ru1 N5 C13 -58.5(9) . . . . no
O4 Ru1 N5 C14 119(1) . . . . no
N1 Ru1 N5 C13 126.9(9) . . . . no
N1 Ru1 N5 C14 -55(1) . . . . no
N3 Ru1 N5 C13 -142.9(9) . . . . no
N3 Ru1 N5 C14 34(1) . . . . no
O3 Ru2 O1 Ru1 -40.9(4) . . . . no
O5 Ru2 O1 Ru1 50.0(4) . . . . no
N7 Ru2 O1 Ru1 139.5(5) . . . . no
N9 Ru2 O1 Ru1 158(9) . . . . no
N11 Ru2 O1 Ru1 -129.1(5) . . . . no
Ru1 Ru2 O3 C1 -19.6(8) . . . . no
O1 Ru2 O3 C1 -.5(9) . . . . no
O5 Ru2 O3 C1 -95.6(9) . . . . no
N7 Ru2 O3 C1 172(5) . . . . no
N9 Ru2 O3 C1 178.8(9) . . . . no
N11 Ru2 O3 C1 88.9(9) . . . . no
Ru1 Ru2 O5 C3 -15.2(8) . . . . no
O1 Ru2 O5 C3 -37.4(9) . . . . no
O3 Ru2 O5 C3 58.2(9) . . . . no
N7 Ru2 O5 C3 -125.1(9) . . . . no
N9 Ru2 O5 C3 144.6(9) . . . . no
N11 Ru2 O5 C3 132(4) . . . . no
Ru1 Ru2 N7 C17 84(1) . . . . no
Ru1 Ru2 N7 C18 -87(1) . . . . no
O1 Ru2 N7 C17 64(1) . . . . no
O1 Ru2 N7 C18 -107(1) . . . . no
O3 Ru2 N7 C17 -107(6) . . . . no
O3 Ru2 N7 C18 80(6) . . . . no
O5 Ru2 N7 C17 159(1) . . . . no
O5 Ru2 N7 C18 -12(1) . . . . no
N9 Ru2 N7 C17 -114(1) . . . . no
N9 Ru2 N7 C18 73(1) . . . . no
N11 Ru2 N7 C17 -24(1) . . . . no
N11 Ru2 N7 C18 163(1) . . . . no
Ru1 Ru2 N9 C21 151.7(8) . . . . no
Ru1 Ru2 N9 C22 -23(1) . . . . no
O1 Ru2 N9 C21 -4(9) . . . . no
O1 Ru2 N9 C22 180(8) . . . . no
O3 Ru2 N9 C21 -165(1) . . . . no
O3 Ru2 N9 C22 18(1) . . . . no
O5 Ru2 N9 C21 103(1) . . . . no
O5 Ru2 N9 C22 -71(1) . . . . no
N7 Ru2 N9 C21 14(1) . . . . no
N7 Ru2 N9 C22 -161(1) . . . . no
N11 Ru2 N9 C21 -77(1) . . . . no
N11 Ru2 N9 C22 107(1) . . . . no
Ru1 Ru2 N11 C25 165(1) . . . . no
Ru1 Ru2 N11 C26 3(1) . . . . no
O1 Ru2 N11 C25 -171(1) . . . . no
O1 Ru2 N11 C26 26(1) . . . . no
O3 Ru2 N11 C25 93(1) . . . . no
O3 Ru2 N11 C26 -69(1) . . . . no
O5 Ru2 N11 C25 19(5) . . . . no
O5 Ru2 N11 C26 -143(4) . . . . no
N7 Ru2 N11 C25 -83(1) . . . . no
N7 Ru2 N11 C26 113(1) . . . . no
N9 Ru2 N11 C25 6(1) . . . . no
N9 Ru2 N11 C26 -155(1) . . . . no
Ru1 O2 C1 O3 6(2) . . . . no
Ru1 O2 C1 C2 -174.8(7) . . . . no
Ru2 O3 C1 O2 17(2) . . . . no
Ru2 O3 C1 C2 -161.9(8) . . . . no
Ru1 O4 C3 O5 13(2) . . . . no
Ru1 O4 C3 C4 -171.2(7) . . . . no
Ru2 O5 C3 O4 9(2) . . . . no
Ru2 O5 C3 C4 -166.4(7) . . . . no
O2 C1 C2 H1 -178(1) . . . . no
O2 C1 C2 H2 57(1) . . . . no
O2 C1 C2 H3 -60(1) . . . . no
O3 C1 C2 H1 1(2) . . . . no
O3 C1 C2 H2 -122(1) . . . . no
O3 C1 C2 H3 118(1) . . . . no
O4 C3 C4 H4 -177.5(9) . . . . no
O4 C3 C4 H5 59(1) . . . . no
O4 C3 C4 H6 -59(1) . . . . no
O5 C3 C4 H4 0(1) . . . . no
O5 C3 C4 H5 -124(1) . . . . no
O5 C3 C4 H6 116(1) . . . . no
Ru1 N1 C5 N2 179.3(8) . . . . no
Ru1 N1 C5 H7 -2(2) . . . . no
C6 N1 C5 N2 2(1) . . . . no
C6 N1 C5 H7 180(1) . . . . no
Ru1 N1 C6 C7 -179.4(9) . . . . no
Ru1 N1 C6 H12 38(2) . . . . no
C5 N1 C6 C7 -1(1) . . . . no
C5 N1 C6 H12 -144(1) . . . . no
C7 N2 C5 N1 0(1) . . . . no
C7 N2 C5 H7 -178(1) . . . . no
C8 N2 C5 N1 -176(1) . . . . no
C8 N2 C5 H7 5(2) . . . . no
C5 N2 C7 C6 0(1) . . . . no
C5 N2 C7 H11 -173(1) . . . . no
C8 N2 C7 C6 175(1) . . . . no
C8 N2 C7 H11 2(2) . . . . no
C5 N2 C8 H8 179(1) . . . . no
C5 N2 C8 H9 58(2) . . . . no
C5 N2 C8 H10 -63(2) . . . . no
C7 N2 C8 H8 4(2) . . . . no
C7 N2 C8 H9 -116(1) . . . . no
C7 N2 C8 H10 121(1) . . . . no
N1 C6 C7 N2 2(2) . . . . no
N1 C6 C7 H11 173(2) . . . . no
H12 C6 C7 N2 146(1) . . . . no
H12 C6 C7 H11 -42(2) . . . . no
Ru1 N3 C9 N4 170.7(8) . . . . no
Ru1 N3 C9 H13 -10(2) . . . . no
C10 N3 C9 N4 1(1) . . . . no
C10 N3 C9 H13 179(1) . . . . no
Ru1 N3 C10 C11 -170.4(9) . . . . no
Ru1 N3 C10 H18 15(2) . . . . no
C9 N3 C10 C11 0(1) . . . . no
C9 N3 C10 H18 -175(1) . . . . no
C11 N4 C9 N3 0(2) . . . . no
C11 N4 C9 H13 -178(1) . . . . no
C12 N4 C9 N3 179(1) . . . . no
C12 N4 C9 H13 1(2) . . . . no
C9 N4 C11 C10 1(2) . . . . no
C9 N4 C11 H17 -173(1) . . . . no
C12 N4 C11 C10 -178(1) . . . . no
C12 N4 C11 H17 6(2) . . . . no
C9 N4 C12 H14 178(1) . . . . no
C9 N4 C12 H15 57(2) . . . . no
C9 N4 C12 H16 -58(2) . . . . no
C11 N4 C12 H14 -1(2) . . . . no
C11 N4 C12 H15 -122(2) . . . . no
C11 N4 C12 H16 121(2) . . . . no
N3 C10 C11 N4 0(2) . . . . no
N3 C10 C11 H17 175(1) . . . . no
H18 C10 C11 N4 175(1) . . . . no
H18 C10 C11 H17 -9(2) . . . . no
Ru1 N5 C13 N6 178.3(8) . . . . no
Ru1 N5 C13 H19 -8(2) . . . . no
C14 N5 C13 N6 1(1) . . . . no
C14 N5 C13 H19 173(1) . . . . no
Ru1 N5 C14 C15 -178.3(9) . . . . no
Ru1 N5 C14 H24 42(1) . . . . no
C13 N5 C14 C15 0(2) . . . . no
C13 N5 C14 H24 -139(1) . . . . no
C15 N6 C13 N5 0(1) . . . . no
C15 N6 C13 H19 -172(1) . . . . no
C16 N6 C13 N5 179(1) . . . . no
C16 N6 C13 H19 6(2) . . . . no
C13 N6 C15 C14 0(2) . . . . no
C13 N6 C15 H23 -125(2) . . . . no
C16 N6 C15 C14 -178(1) . . . . no
C16 N6 C15 H23 55(2) . . . . no
C13 N6 C16 H20 -179(1) . . . . no
C13 N6 C16 H21 62(2) . . . . no
C13 N6 C16 H22 -57(2) . . . . no
C15 N6 C16 H20 -1(2) . . . . no
C15 N6 C16 H21 -118(2) . . . . no
C15 N6 C16 H22 121(2) . . . . no
N5 C14 C15 N6 1(2) . . . . no
N5 C14 C15 H23 136(1) . . . . no
H24 C14 C15 N6 117(2) . . . . no
H24 C14 C15 H23 -107(2) . . . . no
Ru2 N7 C17 N8 -173.7(8) . . . . no
Ru2 N7 C17 H25 38(2) . . . . no
C18 N7 C17 N8 0(1) . . . . no
C18 N7 C17 H25 -148(1) . . . . no
Ru2 N7 C18 C19 175.4(9) . . . . no
Ru2 N7 C18 H30 -2(2) . . . . no
C17 N7 C18 C19 2(1) . . . . no
C17 N7 C18 H30 -175(1) . . . . no
C19 N8 C17 N7 0(1) . . . . no
C19 N8 C17 H25 144(1) . . . . no
C20 N8 C17 N7 -177(1) . . . . no
C20 N8 C17 H25 -31(2) . . . . no
C17 N8 C19 C18 2(1) . . . . no
C17 N8 C19 H29 141(1) . . . . no
C20 N8 C19 C18 179(1) . . . . no
C20 N8 C19 H29 -41(2) . . . . no
C17 N8 C20 H26 180(1) . . . . no
C17 N8 C20 H27 59(2) . . . . no
C17 N8 C20 H28 -59(2) . . . . no
C19 N8 C20 H26 4(2) . . . . no
C19 N8 C20 H27 -116(1) . . . . no
C19 N8 C20 H28 124(1) . . . . no
N7 C18 C19 N8 -2(2) . . . . no
N7 C18 C19 H29 -131(1) . . . . no
H30 C18 C19 N8 175(1) . . . . no
H30 C18 C19 H29 46(2) . . . . no
Ru2 N9 C21 N10 -177.7(8) . . . . no
Ru2 N9 C21 H31 -27(2) . . . . no
C22 N9 C21 N10 0(1) . . . . no
C22 N9 C21 H31 149(1) . . . . no
Ru2 N9 C22 C23 174.8(9) . . . . no
Ru2 N9 C22 H36 -5(2) . . . . no
C21 N9 C22 C23 -1(1) . . . . no
C21 N9 C22 H36 177(1) . . . . no
C23 N10 C21 N9 4(1) . . . . no
C23 N10 C21 H31 -148(1) . . . . no
C24 N10 C21 N9 -177(1) . . . . no
C24 N10 C21 H31 30(2) . . . . no
C21 N10 C23 C22 -3(1) . . . . no
C21 N10 C23 H35 -166(1) . . . . no
C24 N10 C23 C22 177(1) . . . . no
C24 N10 C23 H35 15(2) . . . . no
C21 N10 C24 H32 178(1) . . . . no
C21 N10 C24 H33 58(2) . . . . no
C21 N10 C24 H34 -58(2) . . . . no
C23 N10 C24 H32 -3(2) . . . . no
C23 N10 C24 H33 -122(1) . . . . no
C23 N10 C24 H34 119(1) . . . . no
N9 C22 C23 N10 4(1) . . . . no
N9 C22 C23 H35 164(1) . . . . no
H36 C22 C23 N10 -174(1) . . . . no
H36 C22 C23 H35 -13(3) . . . . no
Ru2 N11 C25 N12 -166.2(8) . . . . no
Ru2 N11 C25 H37 2(2) . . . . no
C26 N11 C25 N12 0(1) . . . . no
C26 N11 C25 H37 167(1) . . . . no
Ru2 N11 C26 C27 167(1) . . . . no
Ru2 N11 C26 H42 -13(2) . . . . no
C25 N11 C26 C27 1(2) . . . . no
C25 N11 C26 H42 179(1) . . . . no
C27 N12 C25 N11 1(1) . . . . no
C27 N12 C25 H37 -168(1) . . . . no
C28 N12 C25 N11 -176(1) . . . . no
C28 N12 C25 H37 13(2) . . . . no
C25 N12 C27 C26 0(2) . . . . no
C25 N12 C27 H41 178(1) . . . . no
C28 N12 C27 C26 178(1) . . . . no
C28 N12 C27 H41 -2(2) . . . . no
C25 N12 C28 H38 179(1) . . . . no
C25 N12 C28 H39 60(2) . . . . no
C25 N12 C28 H40 -56(2) . . . . no
C27 N12 C28 H38 1(2) . . . . no
C27 N12 C28 H39 -117(1) . . . . no
C27 N12 C28 H40 125(1) . . . . no
N11 C26 C27 N12 0(2) . . . . no
N11 C26 C27 H41 -178(1) . . . . no
H42 C26 C27 N12 -178(1) . . . . no
H42 C26 C27 H41 2(3) . . . . no
